data_7228748
loop_
_publ_author_name
'Putra, Okky Dwichandra'
'Umeda, Daiki'
'Nugraha, Yuda Prasetya'
'Furuishi, Takayuki'
'Fukuzawa, Kaori'
'Nagase, Hiromasa'
'Uekusa, Hidehiro'
'Yonemochi, Etsuo'

_publ_section_title
;
 Solubility improvement of epalrestat by layered structure formation via
 cocrystallization
;
_journal_name_full CrystEngComm
_journal_paper_doi 10.1039/C7CE00284J
_journal_year 2017
_chemical_formula_moiety 'C15 H13 N O3 S2, 2(C2 H6 O S)'
_chemical_formula_sum 'C19 H25 N O5 S4'
_chemical_formula_weight 475.64
_chemical_name_common 'epalerstat. 2 DMSO'
_chemical_name_systematic 2-[(5Z)-5-[(E)-2-methyl-3-phenylprop-2-enylidene]-4-oxo-2-sulfanylidene-1,3-thiazolidin-3-yl]a
_space_group_crystal_system triclinic
_space_group_IT_number 2
_space_group_name_Hall '-P 1'
_space_group_name_H-M_alt 'P -1'
_symmetry_space_group_name_Hall '-P 1'
_symmetry_space_group_name_H-M 'P -1'
_atom_sites_solution_hydrogens mixed
_audit_creation_method SHELXL-2014/7
_audit_update_record
;
2017-02-09 deposited with the CCDC.
2017-03-30 downloaded from the CCDC.
;
_cell_angle_alpha 99.322(7)
_cell_angle_beta 91.404(6)
_cell_angle_gamma 108.099(8)
_cell_formula_units_Z 2
_cell_length_a 8.0773(2)
_cell_length_b 9.3224(2)
_cell_length_c 16.0729(3)
_cell_measurement_reflns_used 13066
_cell_measurement_temperature 93(2)
_cell_measurement_theta_max 68.226
_cell_measurement_theta_min 5.073
_cell_volume 1131.59(7)
_computing_cell_refinement RAPID-AUTO
_computing_data_collection RAPID-AUTO
_computing_data_reduction RAPID-AUTO
_computing_structure_refinement 'SHELXL-2014/7 (Sheldrick, 2014)'
_computing_structure_solution 'SIR-2011 (Burla, 2011)'
_diffrn_ambient_temperature 93(2)
_diffrn_detector_area_resol_mean 10.0
_diffrn_measured_fraction_theta_full 0.979
_diffrn_measured_fraction_theta_max 0.977
_diffrn_measurement_device_type 'RIGAKU R-AXIS RAPID II'
_diffrn_measurement_method \w-scan
_diffrn_radiation_type CuK\a
_diffrn_radiation_wavelength 1.54187
_diffrn_reflns_av_R_equivalents 0.0507
_diffrn_reflns_av_unetI/netI 0.0698
_diffrn_reflns_Laue_measured_fraction_full 0.979
_diffrn_reflns_Laue_measured_fraction_max 0.977
_diffrn_reflns_limit_h_max 9
_diffrn_reflns_limit_h_min -9
_diffrn_reflns_limit_k_max 11
_diffrn_reflns_limit_k_min -11
_diffrn_reflns_limit_l_max 19
_diffrn_reflns_limit_l_min -19
_diffrn_reflns_number 13066
_diffrn_reflns_point_group_measured_fraction_full 0.979
_diffrn_reflns_point_group_measured_fraction_max 0.977
_diffrn_reflns_theta_full 67.687
_diffrn_reflns_theta_max 68.226
_diffrn_reflns_theta_min 5.073
_diffrn_source 'Rotating Anode X-ray'
_exptl_absorpt_coefficient_mu 4.118
_exptl_absorpt_correction_T_max 0.662
_exptl_absorpt_correction_T_min 0.369
_exptl_absorpt_correction_type multi-scan
_exptl_absorpt_process_details 'abscor, T. Higashi RIGAKU'
_exptl_crystal_colour yellow
_exptl_crystal_density_diffrn 1.396
_exptl_crystal_description block
_exptl_crystal_F_000 500
_exptl_crystal_size_max 0.130
_exptl_crystal_size_mid 0.120
_exptl_crystal_size_min 0.100
_refine_diff_density_max 0.633
_refine_diff_density_min -0.361
_refine_diff_density_rms 0.078
_refine_ls_extinction_method none
_refine_ls_goodness_of_fit_ref 1.160
_refine_ls_hydrogen_treatment mixed
_refine_ls_matrix_type full
_refine_ls_number_parameters 279
_refine_ls_number_reflns 4046
_refine_ls_number_restraints 0
_refine_ls_restrained_S_all 1.160
_refine_ls_R_factor_all 0.0656
_refine_ls_R_factor_gt 0.0516
_refine_ls_shift/su_max 0.000
_refine_ls_shift/su_mean 0.000
_refine_ls_structure_factor_coef Fsqd
_refine_ls_weighting_details 'w=1/[\s^2^(Fo^2^)+(0.0606P)^2^+0.0140P] where P=(Fo^2^+2Fc^2^)/3'
_refine_ls_weighting_scheme calc
_refine_ls_wR_factor_gt 0.1289
_refine_ls_wR_factor_ref 0.1359
_reflns_Friedel_coverage 0.000
_reflns_number_gt 3170
_reflns_number_total 4046
_reflns_threshold_expression 'I > 2\s(I)'
_cod_data_source_file c7ce00284j2.cif
_cod_data_source_block shelx
_cod_database_code 7228748
_shelx_shelxl_version_number 2014/7
_shelx_space_group_comment
; 
The symmetry employed for this shelxl refinement is uniquely defined 
by the following loop, which should always be used as a source of 
symmetry information in preference to the above space-group names. 
They are only intended as comments. 
;
_shelx_estimated_absorpt_t_min 0.617
_shelx_estimated_absorpt_t_max 0.684

loop_
_space_group_symop_operation_xyz
'x, y, z'
'-x, -y, -z'

loop_
_atom_site_label
_atom_site_type_symbol
_atom_site_fract_x
_atom_site_fract_y
_atom_site_fract_z
_atom_site_U_iso_or_equiv
_atom_site_adp_type
_atom_site_occupancy
_atom_site_site_symmetry_order
_atom_site_calc_flag
_atom_site_refinement_flags_posn
_atom_site_refinement_flags_adp
C15 C -0.2437(4) 0.4556(3) 0.17932(19) 0.0284(7) Uani 1 1 d . .
C14 C -0.2709(4) 0.3846(3) 0.25765(18) 0.0281(7) Uani 1 1 d . .
H14A H -0.3974 0.3465 0.2652 0.034 Uiso 1 1 calc R U
H14B H -0.2263 0.2961 0.2510 0.034 Uiso 1 1 calc R U
C13 C -0.2470(4) 0.6073(3) 0.37039(18) 0.0255(7) Uani 1 1 d . .
C12 C -0.0161(4) 0.5018(3) 0.36552(18) 0.0261(7) Uani 1 1 d . .
C11 C 0.0496(4) 0.6319(3) 0.43712(18) 0.0271(7) Uani 1 1 d . .
C10 C 0.2098(4) 0.6606(3) 0.47738(19) 0.0283(7) Uani 1 1 d . .
H10 H 0.269(3) 0.587(3) 0.4550(17) 0.025(7) Uiso 1 1 d . .
C9 C 0.2220(4) 0.8950(3) 0.58594(18) 0.0317(8) Uani 1 1 d . .
H9A H 0.2850 0.9468 0.6409 0.048 Uiso 1 1 calc R U
H9B H 0.1000 0.8411 0.5940 0.048 Uiso 1 1 calc R U
H9C H 0.2264 0.9711 0.5498 0.048 Uiso 1 1 calc R U
C8 C 0.3058(4) 0.7819(3) 0.54468(18) 0.0270(7) Uani 1 1 d . .
C7 C 0.4702(4) 0.7830(3) 0.56577(19) 0.0284(7) Uani 1 1 d . .
C6 C 0.7632(4) 1.1488(3) 0.70157(19) 0.0334(8) Uani 1 1 d . .
H6 H 0.7746 1.2547 0.7151 0.040 Uiso 1 1 calc R U
C5 C 0.6273(4) 1.0511(3) 0.64612(19) 0.0288(7) Uani 1 1 d . .
H5 H 0.5460 1.0901 0.6215 0.035 Uiso 1 1 calc R U
O5 O 0.8063(3) 1.0930(2) 0.15515(13) 0.0362(6) Uani 1 1 d . .
C4 C 0.6080(4) 0.8946(3) 0.62589(18) 0.0264(7) Uani 1 1 d . .
H4 H 0.504(3) 0.693(3) 0.5372(16) 0.025(7) Uiso 1 1 d . .
O4 O 0.2994(2) 0.5329(2) 0.02445(12) 0.0336(5) Uani 1 1 d . .
S4 S 0.66459(10) 0.96452(9) 0.10215(5) 0.0335(2) Uani 1 1 d . .
C3 C 0.7318(4) 0.8417(4) 0.66294(18) 0.0304(7) Uani 1 1 d . .
H3 H 0.7218 0.7361 0.6496 0.037 Uiso 1 1 calc R U
O3 O -0.3695(3) 0.3827(2) 0.11879(15) 0.0319(5) Uani 1 1 d . .
S3 S 0.23827(10) 0.37010(9) 0.04217(5) 0.0328(2) Uani 1 1 d . .
C2 C 0.8679(4) 0.9405(4) 0.71839(19) 0.0322(8) Uani 1 1 d . .
H2 H 0.9504 0.9029 0.7431 0.039 Uiso 1 1 calc R U
O2 O -0.1182(3) 0.5635(2) 0.17269(12) 0.0317(5) Uani 1 1 d . .
H3A H -0.350(5) 0.423(4) 0.074(2) 0.063(13) Uiso 1 1 d . .
S2 S -0.43557(10) 0.62422(9) 0.34220(5) 0.0336(2) Uani 1 1 d . .
C1 C 0.8834(4) 1.0941(4) 0.7377(2) 0.0346(8) Uani 1 1 d . .
H1 H 0.9768 1.1624 0.7758 0.042 Uiso 1 1 calc R U
S1 S -0.10525(10) 0.72819(9) 0.45385(5) 0.0306(2) Uani 1 1 d . .
O1 O 0.0576(3) 0.4119(2) 0.33737(12) 0.0314(5) Uani 1 1 d . .
N1 N -0.1804(3) 0.4962(3) 0.33238(14) 0.0239(6) Uani 1 1 d . .
C19 C 0.4633(4) 1.0011(4) 0.1208(2) 0.0385(8) Uani 1 1 d . .
H19A H 0.4496 1.0163 0.1817 0.058 Uiso 1 1 calc R U
H19B H 0.3660 0.9135 0.0919 0.058 Uiso 1 1 calc R U
H19C H 0.4636 1.0935 0.0991 0.058 Uiso 1 1 calc R U
C18 C 0.6239(4) 0.8046(3) 0.1542(2) 0.0388(8) Uani 1 1 d . .
H18A H 0.7265 0.7697 0.1535 0.058 Uiso 1 1 calc R U
H18B H 0.5227 0.7214 0.1249 0.058 Uiso 1 1 calc R U
H18C H 0.5999 0.8344 0.2128 0.058 Uiso 1 1 calc R U
C17 C 0.0125(4) 0.2932(4) 0.0070(2) 0.0413(9) Uani 1 1 d . .
H17A H -0.0473 0.3664 0.0294 0.062 Uiso 1 1 calc R U
H17B H -0.0390 0.1965 0.0272 0.062 Uiso 1 1 calc R U
H17C H -0.0006 0.2745 -0.0549 0.062 Uiso 1 1 calc R U
C16 C 0.2131(4) 0.3923(4) 0.1524(2) 0.0392(8) Uani 1 1 d . .
H16A H 0.3285 0.4320 0.1837 0.059 Uiso 1 1 calc R U
H16B H 0.1488 0.2927 0.1668 0.059 Uiso 1 1 calc R U
H16C H 0.1481 0.4644 0.1677 0.059 Uiso 1 1 calc R U

loop_
_atom_site_aniso_label
_atom_site_aniso_U_11
_atom_site_aniso_U_22
_atom_site_aniso_U_33
_atom_site_aniso_U_23
_atom_site_aniso_U_13
_atom_site_aniso_U_12
C15 0.0245(17) 0.0287(17) 0.0348(18) 0.0022(14) 0.0016(14) 0.0143(15)
C14 0.0278(17) 0.0230(16) 0.0313(17) 0.0023(13) -0.0005(14) 0.0063(14)
C13 0.0262(17) 0.0241(16) 0.0281(16) 0.0064(13) 0.0068(13) 0.0095(14)
C12 0.0275(17) 0.0270(16) 0.0282(16) 0.0104(13) 0.0059(14) 0.0121(14)
C11 0.0321(18) 0.0259(16) 0.0246(16) 0.0030(13) 0.0042(14) 0.0118(14)
C10 0.0287(18) 0.0311(17) 0.0286(17) 0.0062(14) 0.0032(14) 0.0139(15)
C9 0.0272(18) 0.0355(18) 0.0309(17) -0.0032(14) -0.0009(14) 0.0126(15)
C8 0.0305(17) 0.0272(17) 0.0250(16) 0.0071(13) 0.0009(14) 0.0107(14)
C7 0.0335(18) 0.0270(17) 0.0299(17) 0.0095(14) 0.0058(14) 0.0145(15)
C6 0.0364(19) 0.0259(17) 0.0365(18) 0.0053(14) 0.0090(15) 0.0074(15)
C5 0.0293(17) 0.0261(17) 0.0343(17) 0.0115(14) 0.0057(14) 0.0100(14)
O5 0.0268(12) 0.0288(12) 0.0490(14) 0.0037(10) -0.0015(10) 0.0051(10)
C4 0.0224(16) 0.0299(17) 0.0286(16) 0.0109(13) 0.0058(13) 0.0077(14)
O4 0.0328(12) 0.0329(12) 0.0304(12) 0.0070(10) 0.0017(10) 0.0033(10)
S4 0.0354(5) 0.0304(5) 0.0324(4) 0.0043(4) 0.0029(4) 0.0078(4)
C3 0.0293(18) 0.0363(18) 0.0313(17) 0.0099(14) 0.0076(14) 0.0160(15)
O3 0.0268(12) 0.0325(13) 0.0326(12) 0.0076(11) -0.0020(10) 0.0036(10)
S3 0.0282(5) 0.0348(5) 0.0338(5) 0.0028(4) 0.0033(4) 0.0093(4)
C2 0.0252(17) 0.0377(19) 0.0358(18) 0.0101(15) 0.0033(15) 0.0114(15)
O2 0.0280(12) 0.0283(12) 0.0347(12) 0.0045(10) 0.0038(10) 0.0038(10)
S2 0.0270(5) 0.0375(5) 0.0386(5) 0.0032(4) 0.0013(4) 0.0155(4)
C1 0.0292(18) 0.0362(19) 0.0334(18) 0.0060(15) 0.0043(15) 0.0033(15)
S1 0.0321(5) 0.0322(5) 0.0308(4) 0.0012(3) 0.0005(4) 0.0174(4)
O1 0.0318(12) 0.0307(12) 0.0354(12) 0.0027(10) 0.0033(10) 0.0166(10)
N1 0.0241(13) 0.0241(13) 0.0255(13) 0.0067(10) 0.0035(11) 0.0094(11)
C19 0.0274(18) 0.038(2) 0.048(2) 0.0143(16) -0.0042(16) 0.0057(15)
C18 0.0379(19) 0.0235(17) 0.049(2) 0.0027(15) -0.0022(17) 0.0040(15)
C17 0.0309(19) 0.049(2) 0.0365(19) 0.0104(16) -0.0002(15) 0.0012(16)
C16 0.0336(19) 0.046(2) 0.0387(19) 0.0135(16) 0.0054(16) 0.0107(17)

loop_
_atom_type_symbol
_atom_type_description
_atom_type_scat_dispersion_real
_atom_type_scat_dispersion_imag
_atom_type_scat_source
C C 0.0181 0.0091 'International Tables Vol C Tables 4.2.6.8 and 6.1.1.4'
H H 0.0000 0.0000 'International Tables Vol C Tables 4.2.6.8 and 6.1.1.4'
N N 0.0311 0.0180 'International Tables Vol C Tables 4.2.6.8 and 6.1.1.4'
O O 0.0492 0.0322 'International Tables Vol C Tables 4.2.6.8 and 6.1.1.4'
S S 0.3331 0.5567 'International Tables Vol C Tables 4.2.6.8 and 6.1.1.4'

loop_
_geom_angle_atom_site_label_1
_geom_angle_atom_site_label_2
_geom_angle_atom_site_label_3
_geom_angle
O2 C15 O3 124.8(3)
O2 C15 C14 123.2(3)
O3 C15 C14 112.0(3)
N1 C14 C15 110.9(2)
N1 C14 H14A 109.5
C15 C14 H14A 109.5
N1 C14 H14B 109.5
C15 C14 H14B 109.5
H14A C14 H14B 108.1
N1 C13 S2 125.2(2)
N1 C13 S1 110.9(2)
S2 C13 S1 123.85(17)
O1 C12 N1 123.1(3)
O1 C12 C11 126.8(3)
N1 C12 C11 110.1(2)
C10 C11 C12 119.8(3)
C10 C11 S1 130.6(2)
C12 C11 S1 109.6(2)
C11 C10 C8 130.7(3)
C11 C10 H10 113.4(15)
C8 C10 H10 115.9(15)
C8 C9 H9A 109.5
C8 C9 H9B 109.5
H9A C9 H9B 109.5
C8 C9 H9C 109.5
H9A C9 H9C 109.5
H9B C9 H9C 109.5
C7 C8 C10 115.2(3)
C7 C8 C9 125.1(3)
C10 C8 C9 119.7(3)
C8 C7 C4 130.1(3)
C8 C7 H4 116.0(15)
C4 C7 H4 113.9(15)
C5 C6 C1 120.6(3)
C5 C6 H6 119.7
C1 C6 H6 119.7
C6 C5 C4 120.4(3)
C6 C5 H5 119.8
C4 C5 H5 119.8
C5 C4 C3 118.1(3)
C5 C4 C7 124.1(3)
C3 C4 C7 117.8(3)
O5 S4 C18 106.87(13)
O5 S4 C19 107.30(14)
C18 S4 C19 96.88(15)
C2 C3 C4 121.2(3)
C2 C3 H3 119.4
C4 C3 H3 119.4
C15 O3 H3A 111(2)
O4 S3 C16 104.51(13)
O4 S3 C17 106.26(14)
C16 S3 C17 97.39(15)
C1 C2 C3 119.7(3)
C1 C2 H2 120.2
C3 C2 H2 120.2
C2 C1 C6 120.1(3)
C2 C1 H1 119.9
C6 C1 H1 119.9
C13 S1 C11 92.86(13)
C13 N1 C12 116.5(2)
C13 N1 C14 121.7(2)
C12 N1 C14 121.6(2)
S4 C19 H19A 109.5
S4 C19 H19B 109.5
H19A C19 H19B 109.5
S4 C19 H19C 109.5
H19A C19 H19C 109.5
H19B C19 H19C 109.5
S4 C18 H18A 109.5
S4 C18 H18B 109.5
H18A C18 H18B 109.5
S4 C18 H18C 109.5
H18A C18 H18C 109.5
H18B C18 H18C 109.5
S3 C17 H17A 109.5
S3 C17 H17B 109.5
H17A C17 H17B 109.5
S3 C17 H17C 109.5
H17A C17 H17C 109.5
H17B C17 H17C 109.5
S3 C16 H16A 109.5
S3 C16 H16B 109.5
H16A C16 H16B 109.5
S3 C16 H16C 109.5
H16A C16 H16C 109.5
H16B C16 H16C 109.5

loop_
_geom_bond_atom_site_label_1
_geom_bond_atom_site_label_2
_geom_bond_distance
C15 O2 1.207(3)
C15 O3 1.323(3)
C15 C14 1.505(4)
C14 N1 1.463(3)
C14 H14A 0.9900
C14 H14B 0.9900
C13 N1 1.376(3)
C13 S2 1.639(3)
C13 S1 1.736(3)
C12 O1 1.209(3)
C12 N1 1.401(3)
C12 C11 1.481(4)
C11 C10 1.361(4)
C11 S1 1.754(3)
C10 C8 1.438(4)
C10 H10 0.98(3)
C9 C8 1.500(4)
C9 H9A 0.9800
C9 H9B 0.9800
C9 H9C 0.9800
C8 C7 1.359(4)
C7 C4 1.469(4)
C7 H4 1.01(3)
C6 C5 1.378(4)
C6 C1 1.384(4)
C6 H6 0.9500
C5 C4 1.401(4)
C5 H5 0.9500
O5 S4 1.497(2)
C4 C3 1.403(4)
O4 S3 1.520(2)
S4 C18 1.773(3)
S4 C19 1.785(3)
C3 C2 1.381(4)
C3 H3 0.9500
O3 H3A 0.87(4)
S3 C16 1.775(3)
S3 C17 1.779(3)
C2 C1 1.381(4)
C2 H2 0.9500
C1 H1 0.9500
C19 H19A 0.9800
C19 H19B 0.9800
C19 H19C 0.9800
C18 H18A 0.9800
C18 H18B 0.9800
C18 H18C 0.9800
C17 H17A 0.9800
C17 H17B 0.9800
C17 H17C 0.9800
C16 H16A 0.9800
C16 H16B 0.9800
C16 H16C 0.9800

loop_
_geom_hbond_atom_site_label_D
_geom_hbond_atom_site_label_H
_geom_hbond_atom_site_label_A
_geom_hbond_distance_DH
_geom_hbond_distance_HA
_geom_hbond_distance_DA
_geom_hbond_angle_DHA
_geom_hbond_site_symmetry_A
C14 H14B O5 0.99 2.33 3.185(3) 144.5 1_445
C1 H1 O2 0.95 2.44 3.237(4) 140.8 2_676
O3 H3A O4 0.87(4) 1.72(4) 2.572(3) 167(4) 2_565
O3 H3A S3 0.87(4) 2.86(4) 3.698(3) 164(3) 2_565
C19 H19C O3 0.98 2.57 3.396(4) 141.4 1_665
C18 H18B O4 0.98 2.43 3.396(4) 167.4 .
C17 H17B O5 0.98 2.60 3.410(4) 140.6 1_445
C16 H16C O2 0.98 2.59 3.513(4) 157.2 .
C2 H2 O5 0.95 2.51 3.407(4) 157.0 2_776
C3 H3 O1 0.95 2.59 3.313(3) 132.9 2_666
C9 H9B S1 0.98 2.63 3.165(3) 114.8 .
C10 H10 O1 0.98(3) 2.50(3) 2.891(4) 103.3(17) .
C14 H14B O1 0.99 2.48 2.838(3) 100.6 .

loop_
_geom_torsion_atom_site_label_1
_geom_torsion_atom_site_label_2
_geom_torsion_atom_site_label_3
_geom_torsion_atom_site_label_4
_geom_torsion
O2 C15 C14 N1 25.9(4)
O3 C15 C14 N1 -156.3(2)
O1 C12 C11 C10 1.0(5)
N1 C12 C11 C10 -178.4(3)
O1 C12 C11 S1 -179.9(3)
N1 C12 C11 S1 0.7(3)
C12 C11 C10 C8 176.6(3)
S1 C11 C10 C8 -2.3(5)
C11 C10 C8 C7 -175.0(3)
C11 C10 C8 C9 5.1(5)
C10 C8 C7 C4 174.8(3)
C9 C8 C7 C4 -5.3(5)
C1 C6 C5 C4 0.4(5)
C6 C5 C4 C3 -0.7(4)
C6 C5 C4 C7 -178.2(3)
C8 C7 C4 C5 -29.3(5)
C8 C7 C4 C3 153.1(3)
C5 C4 C3 C2 0.6(4)
C7 C4 C3 C2 178.3(3)
C4 C3 C2 C1 -0.3(4)
C3 C2 C1 C6 0.0(5)
C5 C6 C1 C2 0.0(5)
N1 C13 S1 C11 1.1(2)
S2 C13 S1 C11 -179.4(2)
C10 C11 S1 C13 177.9(3)
C12 C11 S1 C13 -1.0(2)
S2 C13 N1 C12 179.6(2)
S1 C13 N1 C12 -0.9(3)
S2 C13 N1 C14 3.6(4)
S1 C13 N1 C14 -176.9(2)
O1 C12 N1 C13 -179.3(3)
C11 C12 N1 C13 0.2(3)
O1 C12 N1 C14 -3.3(4)
C11 C12 N1 C14 176.1(2)
C15 C14 N1 C13 77.7(3)
C15 C14 N1 C12 -98.1(3)
